data_7022614
loop_
_publ_author_name
'Gonz\'alez-L\'opez, Vianney'
'Leyva, Marco A.'
'Rosales-Hoz, Mar\'ia J'

_publ_section_title
;
 Coupling of acetylene molecules on ruthenium clusters, involving cleavage
 of C-Si bonds in the alkyne and coordination of a phenyl ring of a SiPh3
 group.
;
_journal_issue 15
_journal_name_full 'Dalton transactions (Cambridge, England : 2003)'
_journal_page_first 5401
_journal_page_last 5411
_journal_paper_doi 10.1039/c3dt32335h
_journal_volume 42
_journal_year 2013
_chemical_compound_source 'synthesis as described'
_chemical_formula_moiety 'C19 H22 O8 Ru3 Si2'
_chemical_formula_sum 'C19 H22 O8 Ru3 Si2'
_chemical_formula_weight 737.76
_chemical_name_common 'Compound 3b'
_chemical_name_systematic
;
?
;
_space_group_IT_number 2
_symmetry_cell_setting triclinic
_symmetry_Int_Tables_number 2
_symmetry_space_group_name_Hall '-P 1'
_symmetry_space_group_name_H-M 'P -1'
_atom_sites_solution_hydrogens geom
_atom_sites_solution_primary direct
_atom_sites_solution_secondary difmap
_audit_conform_dict_location ftp://ftp.iucr.org/pub/cif_core.dic
_audit_conform_dict_name cif_core.dic
_audit_conform_dict_version 2.4
_audit_creation_date 2012-12-13T12:30:12-00:00
_audit_creation_method 'WinGX routine CIF_UPDATE'
_cell_angle_alpha 96.689(2)
_cell_angle_beta 102.959(2)
_cell_angle_gamma 100.3910(10)
_cell_formula_units_Z 2
_cell_length_a 9.0636(2)
_cell_length_b 10.3594(3)
_cell_length_c 14.9040(4)
_cell_measurement_reflns_used 600
_cell_measurement_temperature 293(2)
_cell_measurement_theta_max 14
_cell_measurement_theta_min 1
_cell_measurement_wavelength 0.71073
_cell_volume 1323.28(6)
_computing_cell_refinement 'HKL Scalepack (Otwinowski & Minor 1997)'
_computing_data_collection 'Collect (Bruker AXS BV, 1997-2004)'
_computing_data_reduction 'HKL Denzo and Scalepack (Otwinowski & Minor 1997)'
_computing_molecular_graphics 'Ortep-3 for Windows (Farrugia, 1997)'
_computing_publication_material 'WinGX publication routines (Farrugia, 1999)'
_computing_structure_refinement 'SHELXL-97 (Sheldrick, 2008)'
_computing_structure_solution 'SHELXS-97 (Sheldrick, 2008)'
_diffrn_ambient_temperature 293(2)
_diffrn_detector 'CCD plate'
_diffrn_detector_area_resol_mean 9
_diffrn_measured_fraction_theta_full 0.995
_diffrn_measured_fraction_theta_max 0.988
_diffrn_measurement_device '95mm CCD camera on \k-goniostat'
_diffrn_measurement_device_type KappaCCD
_diffrn_measurement_method 'CCD rotation images, thick slices'
_diffrn_orient_matrix_type 'by Bruker AXS Collect from scalepack cell'
_diffrn_orient_matrix_UB_11 -0.55608E-2
_diffrn_orient_matrix_UB_12 -0.928642E-1
_diffrn_orient_matrix_UB_13 0.134328E-1
_diffrn_orient_matrix_UB_21 0.880711E-1
_diffrn_orient_matrix_UB_22 -0.76569E-2
_diffrn_orient_matrix_UB_23 -0.290065E-1
_diffrn_orient_matrix_UB_31 0.751089E-1
_diffrn_orient_matrix_UB_32 0.348479E-1
_diffrn_orient_matrix_UB_33 0.620402E-1
_diffrn_radiation_monochromator graphite
_diffrn_radiation_probe x-ray
_diffrn_radiation_type MoK\a
_diffrn_radiation_wavelength 0.71073
_diffrn_reflns_av_R_equivalents 0.0657
_diffrn_reflns_av_unetI/netI 0.064
_diffrn_reflns_limit_h_max 10
_diffrn_reflns_limit_h_min -11
_diffrn_reflns_limit_k_max 13
_diffrn_reflns_limit_k_min -13
_diffrn_reflns_limit_l_max 19
_diffrn_reflns_limit_l_min -19
_diffrn_reflns_number 23465
_diffrn_reflns_reduction_process
;
Scaled and merged with Sortav
R.H. Blessing, (1987) Cryst. Rev. 1, 3-58
R.H. Blessing, (1989) J. Appl. Cryst. 22, 396-397
;
_diffrn_reflns_theta_full 25
_diffrn_reflns_theta_max 27.46
_diffrn_reflns_theta_min 2.99
_diffrn_source 'Enraf Nonius FR590'
_exptl_absorpt_coefficient_mu 1.819
_exptl_absorpt_correction_T_max 0.6652
_exptl_absorpt_correction_T_min 0.6
_exptl_absorpt_correction_type multi-scan
_exptl_absorpt_process_details
;
[c.f. r.h. blessing, acta cryst. (1995), a51, 33-38]
;
_exptl_crystal_colour yellow
_exptl_crystal_density_diffrn 1.852
_exptl_crystal_density_method 'not measured'
_exptl_crystal_description prism
_exptl_crystal_F_000 720
_exptl_crystal_size_max 0.29
_exptl_crystal_size_mid 0.15
_exptl_crystal_size_min 0.05
_refine_diff_density_max 0.848
_refine_diff_density_min -0.84
_refine_diff_density_rms 0.114
_refine_ls_extinction_method none
_refine_ls_goodness_of_fit_ref 1.035
_refine_ls_hydrogen_treatment mixed
_refine_ls_matrix_type full
_refine_ls_number_parameters 346
_refine_ls_number_reflns 5974
_refine_ls_number_restraints 90
_refine_ls_restrained_S_all 1.028
_refine_ls_R_factor_all 0.0691
_refine_ls_R_factor_gt 0.0413
_refine_ls_shift/su_max 0.003
_refine_ls_shift/su_mean 0
_refine_ls_structure_factor_coef Fsqd
_refine_ls_weighting_details 'calc w=1/[\s^2^(Fo^2^)+(0.0441P)^2^+0.1463P] where P=(Fo^2^+2Fc^2^)/3'
_refine_ls_weighting_scheme calc
_refine_ls_wR_factor_gt 0.0859
_refine_ls_wR_factor_ref 0.0957
_reflns_number_gt 4373
_reflns_number_total 5974
_reflns_threshold_expression >2\s(I)
_cod_data_source_file c3dt32335h.txt
_cod_data_source_block mrvian23
_cod_original_sg_symbol_H-M P-1
_cod_database_code 7022614

loop_
_symmetry_equiv_pos_as_xyz
'x, y, z'
'-x, -y, -z'

loop_
_atom_site_label
_atom_site_type_symbol
_atom_site_fract_x
_atom_site_fract_y
_atom_site_fract_z
_atom_site_U_iso_or_equiv
_atom_site_adp_type
_atom_site_occupancy
_atom_site_symmetry_multiplicity
_atom_site_calc_flag
_atom_site_refinement_flags
_atom_site_disorder_assembly
_atom_site_disorder_group
C4 C 0.8996(5) 0.1701(4) 0.3498(3) 0.0439(9) Uani 1 1 d . . .
C3 C 0.7451(5) 0.0953(4) 0.2995(3) 0.0426(9) Uani 1 1 d . A .
C2 C 0.6887(5) 0.1465(4) 0.2136(3) 0.0410(9) Uani 1 1 d . . .
C1 C 0.7909(5) 0.2606(4) 0.1968(3) 0.0394(9) Uani 1 1 d . A .
C5 C 0.8822(13) 0.3221(9) 0.0182(5) 0.147(4) Uani 1 1 d . A .
H5A H 0.8348 0.2437 -0.0275 0.221 Uiso 1 1 calc R . .
H5B H 0.9783 0.3104 0.0556 0.221 Uiso 1 1 calc R . .
H5C H 0.9015 0.3973 -0.0129 0.221 Uiso 1 1 calc R . .
C6 C 0.7836(8) 0.5328(5) 0.1353(4) 0.0811(17) Uani 1 1 d . A .
H6A H 0.7548 0.5769 0.0829 0.122 Uiso 1 1 calc R . .
H6B H 0.8913 0.5664 0.1657 0.122 Uiso 1 1 calc R . .
H6C H 0.7223 0.5491 0.1786 0.122 Uiso 1 1 calc R . .
C7 C 0.5319(6) 0.0802(5) 0.1488(3) 0.0575(12) Uani 1 1 d . A .
H7A H 0.4573 0.1324 0.1574 0.086 Uiso 1 1 calc R . .
H7B H 0.4998 -0.0071 0.1628 0.086 Uiso 1 1 calc R . .
H7C H 0.5395 0.0732 0.0853 0.086 Uiso 1 1 calc R . .
C8 C 0.5468(11) 0.3038(8) 0.0197(6) 0.144(4) Uani 1 1 d . A .
H8A H 0.4754 0.3085 0.0582 0.217 Uiso 1 1 calc R . .
H8B H 0.5283 0.2146 -0.013 0.217 Uiso 1 1 calc R . .
H8C H 0.5327 0.3637 -0.0244 0.217 Uiso 1 1 calc R . .
C9 C 0.5989(12) -0.2066(6) 0.2574(6) 0.139(4) Uani 1 1 d . A .
H9A H 0.5414 -0.2785 0.279 0.209 Uiso 1 1 calc R . .
H9B H 0.6955 -0.227 0.2509 0.209 Uiso 1 1 calc R . .
H9C H 0.54 -0.1945 0.198 0.209 Uiso 1 1 calc R . .
C10 C 0.7662(9) -0.0647(7) 0.4565(5) 0.112(3) Uani 1 1 d . A .
H10A H 0.8003 0.0211 0.4952 0.167 Uiso 1 1 calc R . .
H10B H 0.8544 -0.0969 0.4453 0.167 Uiso 1 1 calc R . .
H10C H 0.7102 -0.1256 0.4872 0.167 Uiso 1 1 calc R . .
C11 C 0.4528(7) -0.0142(6) 0.3616(5) 0.0891(19) Uani 1 1 d . A .
H11A H 0.3877 -0.0057 0.3031 0.134 Uiso 1 1 calc R . .
H11B H 0.4738 0.0675 0.4045 0.134 Uiso 1 1 calc R . .
H11C H 0.4012 -0.0853 0.3868 0.134 Uiso 1 1 calc R . .
C12 C 0.9200(5) 0.4772(4) 0.3742(3) 0.0447(9) Uani 1 1 d . . .
C13 C 0.7023(6) 0.3183(4) 0.4582(3) 0.0524(11) Uani 1 1 d . . .
C14 C 0.5834(6) 0.4104(4) 0.3107(3) 0.0551(11) Uani 1 1 d . . .
C21 C 1.1187(6) 0.4802(5) 0.2517(3) 0.0551(11) Uani 1 1 d . . .
C22 C 1.1990(6) 0.3635(4) 0.4011(3) 0.0506(10) Uani 1 1 d . . .
C23 C 1.1218(6) 0.2080(5) 0.2170(4) 0.0618(13) Uani 1 1 d . . .
O12 O 0.9565(4) 0.5881(3) 0.4101(2) 0.0631(9) Uani 1 1 d . A .
O13 O 0.6761(5) 0.3161(4) 0.5297(2) 0.0779(11) Uani 1 1 d . A .
O14 O 0.4877(5) 0.4678(4) 0.2947(3) 0.0859(12) Uani 1 1 d . A .
O21 O 1.1818(5) 0.5664(4) 0.2247(3) 0.0868(12) Uani 1 1 d . A .
O22 O 1.3054(5) 0.3744(4) 0.4615(3) 0.0751(10) Uani 1 1 d . A .
O23 O 1.2366(5) 0.2147(4) 0.1947(3) 0.0997(16) Uani 1 1 d . A .
Ru3A Ru 0.9179(5) 0.0846(3) 0.2116(4) 0.0444(8) Uani 0.63(5) 1 d PDU A 1
C31A C 0.996(4) -0.064(2) 0.247(2) 0.071(5) Uani 0.63(5) 1 d PDU A 1
C32A C 0.859(3) 0.012(3) 0.0845(11) 0.070(5) Uani 0.63(5) 1 d PDU A 1
O31A O 1.0448(19) -0.1496(13) 0.2739(19) 0.099(5) Uani 0.63(5) 1 d PDU A 1
O32A O 0.836(3) -0.068(2) 0.0123(15) 0.104(6) Uani 0.63(5) 1 d PDU A 1
Ru3B Ru 0.9178(8) 0.0886(7) 0.2025(11) 0.0597(18) Uani 0.37(5) 1 d PDU A 2
C31B C 1.015(6) -0.055(4) 0.224(4) 0.083(12) Uani 0.37(5) 1 d PDU A 2
C32B C 0.885(6) -0.013(6) 0.0844(17) 0.070(8) Uani 0.37(5) 1 d PDU A 2
O31B O 1.064(4) -0.148(3) 0.226(3) 0.114(9) Uani 0.37(5) 1 d PDU A 2
O32B O 0.827(5) -0.014(4) 0.0011(17) 0.096(7) Uani 0.37(5) 1 d PDU A 2
Ru1 Ru 0.74388(4) 0.31647(3) 0.34010(2) 0.03808(11) Uani 1 1 d . A .
Ru2 Ru 1.02049(4) 0.33500(3) 0.30076(2) 0.03928(11) Uani 1 1 d . A .
Si1 Si 0.74935(19) 0.35141(14) 0.09453(9) 0.0619(4) Uani 1 1 d . . .
Si2 Si 0.63718(18) -0.05076(13) 0.34318(11) 0.0641(4) Uani 1 1 d . . .
H4 H 0.947(5) 0.152(4) 0.407(3) 0.039(11) Uiso 1 1 d . . .

loop_
_atom_site_aniso_label
_atom_site_aniso_U_11
_atom_site_aniso_U_22
_atom_site_aniso_U_33
_atom_site_aniso_U_23
_atom_site_aniso_U_13
_atom_site_aniso_U_12
C4 0.038(2) 0.042(2) 0.046(2) 0.0043(18) 0.000(2) 0.0113(18)
C3 0.032(2) 0.037(2) 0.054(2) -0.0013(17) 0.0049(19) 0.0063(17)
C2 0.033(2) 0.042(2) 0.047(2) -0.0019(17) 0.0099(18) 0.0110(17)
C1 0.031(2) 0.044(2) 0.040(2) 0.0021(16) 0.0045(17) 0.0078(17)
C5 0.242(13) 0.168(8) 0.093(5) 0.061(5) 0.106(7) 0.092(8)
C6 0.080(4) 0.067(3) 0.089(4) 0.029(3) -0.003(3) 0.017(3)
C7 0.036(3) 0.069(3) 0.056(3) -0.003(2) -0.003(2) 0.007(2)
C8 0.130(8) 0.117(6) 0.126(6) 0.054(5) -0.078(6) -0.008(5)
C9 0.177(10) 0.048(3) 0.184(9) -0.008(4) 0.073(8) -0.017(4)
C10 0.091(6) 0.123(6) 0.133(6) 0.086(5) 0.019(5) 0.020(4)
C11 0.062(4) 0.097(4) 0.105(5) 0.034(4) 0.023(4) -0.007(3)
C12 0.035(2) 0.048(2) 0.047(2) 0.0014(19) 0.0065(19) 0.0052(18)
C13 0.051(3) 0.050(2) 0.051(3) -0.003(2) 0.016(2) 0.001(2)
C14 0.045(3) 0.043(2) 0.074(3) 0.004(2) 0.017(2) 0.003(2)
C21 0.041(3) 0.059(3) 0.068(3) 0.017(2) 0.018(2) 0.009(2)
C22 0.042(3) 0.042(2) 0.060(3) 0.005(2) 0.006(2) 0.0027(19)
C23 0.037(3) 0.061(3) 0.079(3) -0.016(2) 0.013(3) 0.007(2)
O12 0.057(2) 0.0421(17) 0.081(2) -0.0138(16) 0.0188(18) 0.0001(15)
O13 0.085(3) 0.091(3) 0.058(2) 0.0061(18) 0.031(2) 0.007(2)
O14 0.048(2) 0.069(2) 0.144(4) 0.018(2) 0.018(2) 0.029(2)
O21 0.060(3) 0.092(3) 0.115(3) 0.053(2) 0.024(2) 0.007(2)
O22 0.049(2) 0.083(2) 0.077(2) 0.0096(19) -0.013(2) 0.0078(19)
O23 0.044(2) 0.098(3) 0.140(4) -0.048(3) 0.040(3) -0.005(2)
Ru3A 0.0369(12) 0.0353(14) 0.0576(10) -0.0050(10) 0.0101(8) 0.0097(7)
C31A 0.052(11) 0.047(6) 0.113(12) 0.001(6) 0.023(7) 0.011(5)
C32A 0.027(8) 0.080(13) 0.094(8) -0.041(6) 0.014(5) 0.021(6)
O31A 0.082(6) 0.055(5) 0.159(13) 0.008(6) 0.013(8) 0.036(4)
O32A 0.093(8) 0.099(12) 0.098(8) -0.052(8) 0.028(6) 0.001(10)
Ru3B 0.0266(19) 0.068(3) 0.072(3) -0.022(2) 0.0039(15) 0.0090(17)
C31B 0.026(11) 0.059(13) 0.14(3) -0.033(14) 0.006(17) 0.011(11)
C32B 0.044(18) 0.076(18) 0.092(11) -0.032(10) 0.029(9) 0.030(11)
O31B 0.099(14) 0.077(9) 0.16(2) -0.019(12) 0.009(15) 0.049(9)
O32B 0.081(11) 0.098(19) 0.086(9) -0.050(11) 0.018(8) 0.008(15)
Ru1 0.03165(19) 0.03770(18) 0.04201(19) 0.00026(13) 0.00738(14) 0.00634(13)
Ru2 0.02864(19) 0.03977(18) 0.04533(19) 0.00138(14) 0.00544(14) 0.00517(13)
Si1 0.0696(10) 0.0667(8) 0.0440(7) 0.0121(6) 0.0035(7) 0.0118(7)
Si2 0.0557(9) 0.0478(7) 0.0855(10) 0.0211(7) 0.0134(8) 0.0014(6)

loop_
_atom_type_symbol
_atom_type_description
_atom_type_scat_dispersion_real
_atom_type_scat_dispersion_imag
_atom_type_scat_source
C C 0.0033 0.0016 'International Tables Vol C Tables 4.2.6.8 and 6.1.1.4'
H H 0 0 'International Tables Vol C Tables 4.2.6.8 and 6.1.1.4'
O O 0.0106 0.006 'International Tables Vol C Tables 4.2.6.8 and 6.1.1.4'
Ru Ru -1.2594 0.8363 'International Tables Vol C Tables 4.2.6.8 and 6.1.1.4'
Si Si 0.0817 0.0704 'International Tables Vol C Tables 4.2.6.8 and 6.1.1.4'

loop_
_geom_angle_atom_site_label_1
_geom_angle_atom_site_label_2
_geom_angle_atom_site_label_3
_geom_angle
C3 C4 Ru2 122.5(3)
C3 C4 Ru3A 73.4(3)
Ru2 C4 Ru3A 75.70(18)
C3 C4 Ru1 73.5(2)
Ru2 C4 Ru1 75.05(13)
Ru3A C4 Ru1 112.0(2)
C3 C4 Ru3B 73.7(3)
Ru2 C4 Ru3B 73.7(3)
Ru3A C4 Ru3B 2.4(3)
Ru1 C4 Ru3B 109.9(3)
C3 C4 H4 120(3)
Ru2 C4 H4 117(3)
Ru3A C4 H4 128(2)
Ru1 C4 H4 121(2)
Ru3B C4 H4 130(2)
C4 C3 C2 111.2(4)
C4 C3 Si2 122.6(3)
C2 C3 Si2 126.2(3)
C4 C3 Ru3A 68.5(3)
C2 C3 Ru3A 72.0(2)
Si2 C3 Ru3A 126.1(2)
C4 C3 Ru1 69.2(2)
C2 C3 Ru1 72.2(2)
Si2 C3 Ru1 126.12(19)
Ru3A C3 Ru1 107.51(18)
C4 C3 Ru3B 70.0(3)
C2 C3 Ru3B 69.3(4)
Si2 C3 Ru3B 127.5(3)
Ru3A C3 Ru3B 2.7(3)
Ru1 C3 Ru3B 106.3(2)
C1 C2 C3 115.8(4)
C1 C2 C7 124.3(4)
C3 C2 C7 120.0(4)
C1 C2 Ru3A 73.4(2)
C3 C2 Ru3A 70.4(3)
C7 C2 Ru3A 125.7(3)
C1 C2 Ru3B 71.2(3)
C3 C2 Ru3B 74.0(5)
C7 C2 Ru3B 124.2(4)
Ru3A C2 Ru3B 3.6(4)
C1 C2 Ru1 70.9(2)
C3 C2 Ru1 70.8(2)
C7 C2 Ru1 128.0(3)
Ru3A C2 Ru1 106.1(2)
Ru3B C2 Ru1 107.7(3)
C2 C1 Si1 125.9(3)
C2 C1 Ru2 117.2(3)
Si1 C1 Ru2 116.9(2)
C2 C1 Ru3B 72.0(3)
Si1 C1 Ru3B 125.1(4)
Ru2 C1 Ru3B 72.6(3)
C2 C1 Ru1 72.6(2)
Si1 C1 Ru1 125.78(19)
Ru2 C1 Ru1 72.31(11)
Ru3B C1 Ru1 108.9(4)
C2 C1 Ru3A 70.1(2)
Si1 C1 Ru3A 128.6(2)
Ru2 C1 Ru3A 71.45(16)
Ru3B C1 Ru3A 3.4(4)
Ru1 C1 Ru3A 105.5(2)
Si1 C5 H5A 109.5
Si1 C5 H5B 109.5
H5A C5 H5B 109.5
Si1 C5 H5C 109.5
H5A C5 H5C 109.5
H5B C5 H5C 109.5
Si1 C6 H6A 109.5
Si1 C6 H6B 109.5
H6A C6 H6B 109.5
Si1 C6 H6C 109.5
H6A C6 H6C 109.5
H6B C6 H6C 109.5
C2 C7 H7A 109.5
C2 C7 H7B 109.5
H7A C7 H7B 109.5
C2 C7 H7C 109.5
H7A C7 H7C 109.5
H7B C7 H7C 109.5
Si1 C8 H8A 109.5
Si1 C8 H8B 109.5
H8A C8 H8B 109.5
Si1 C8 H8C 109.5
H8A C8 H8C 109.5
H8B C8 H8C 109.5
Si2 C9 H9A 109.5
Si2 C9 H9B 109.5
H9A C9 H9B 109.5
Si2 C9 H9C 109.5
H9A C9 H9C 109.5
H9B C9 H9C 109.5
Si2 C10 H10A 109.5
Si2 C10 H10B 109.5
H10A C10 H10B 109.5
Si2 C10 H10C 109.5
H10A C10 H10C 109.5
H10B C10 H10C 109.5
Si2 C11 H11A 109.5
Si2 C11 H11B 109.5
H11A C11 H11B 109.5
Si2 C11 H11C 109.5
H11A C11 H11C 109.5
H11B C11 H11C 109.5
O12 C12 Ru1 143.3(3)
O12 C12 Ru2 137.4(3)
Ru1 C12 Ru2 79.28(14)
O13 C13 Ru1 178.3(4)
O14 C14 Ru1 178.8(5)
O21 C21 Ru2 177.5(5)
O22 C22 Ru2 176.9(4)
O23 C23 Ru3B 142.6(5)
O23 C23 Ru3A 143.9(4)
Ru3B C23 Ru3A 3.9(5)
O23 C23 Ru2 137.1(4)
Ru3B C23 Ru2 80.3(3)
Ru3A C23 Ru2 79.0(2)
C32A Ru3A C31A 93.0(15)
C32A Ru3A C23 99.7(11)
C31A Ru3A C23 98.4(10)
C32A Ru3A C4 159.8(8)
C31A Ru3A C4 97.7(9)
C23 Ru3A C4 95.6(2)
C32A Ru3A C3 122.9(9)
C31A Ru3A C3 101.3(9)
C23 Ru3A C3 131.3(3)
C4 Ru3A C3 38.07(18)
C32A Ru3A C2 95.3(8)
C31A Ru3A C2 132.2(9)
C23 Ru3A C2 126.2(2)
C4 Ru3A C2 65.0(2)
C3 Ru3A C2 37.53(16)
C32A Ru3A C1 96.0(10)
C31A Ru3A C1 166.2(9)
C23 Ru3A C1 90.4(2)
C4 Ru3A C1 70.64(19)
C3 Ru3A C1 64.91(17)
C2 Ru3A C1 36.53(15)
C32A Ru3A Ru2 132.0(13)
C31A Ru3A Ru2 125.9(11)
C23 Ru3A Ru2 52.86(15)
C4 Ru3A Ru2 51.32(14)
C3 Ru3A Ru2 79.83(16)
C2 Ru3A Ru2 79.25(14)
C1 Ru3A Ru2 52.71(12)
O31A C31A Ru3A 175(3)
O32A C32A Ru3A 160(4)
C32B Ru3B C31B 75(2)
C32B Ru3B C23 102(2)
C31B Ru3B C23 90.4(17)
C32B Ru3B C1 112.0(16)
C31B Ru3B C1 171.7(17)
C23 Ru3B C1 92.8(4)
C32B Ru3B C2 108.0(15)
C31B Ru3B C2 137.7(16)
C23 Ru3B C2 128.1(4)
C1 Ru3B C2 36.81(18)
C32B Ru3B C4 164(2)
C31B Ru3B C4 102.7(17)
C23 Ru3B C4 93.4(4)
C1 Ru3B C4 69.5(3)
C2 Ru3B C4 63.1(3)
C32B Ru3B C3 128.9(19)
C31B Ru3B C3 108.1(16)
C23 Ru3B C3 128.4(5)
C1 Ru3B C3 64.1(3)
C2 Ru3B C3 36.6(2)
C4 Ru3B C3 36.3(3)
C32B Ru3B Ru2 144(2)
C31B Ru3B Ru2 124.5(17)
C23 Ru3B Ru2 52.9(2)
C1 Ru3B Ru2 52.90(17)
C2 Ru3B Ru2 78.9(2)
C4 Ru3B Ru2 50.4(2)
C3 Ru3B Ru2 78.0(3)
O31B C31B Ru3B 172(5)
O32B C32B Ru3B 142(4)
C13 Ru1 C14 86.7(2)
C13 Ru1 C12 97.55(18)
C14 Ru1 C12 96.27(18)
C13 Ru1 C4 98.84(19)
C14 Ru1 C4 167.36(18)
C12 Ru1 C4 94.27(17)
C13 Ru1 C1 166.20(16)
C14 Ru1 C1 102.17(18)
C12 Ru1 C1 92.04(15)
C4 Ru1 C1 70.45(15)
C13 Ru1 C3 101.37(17)
C14 Ru1 C3 130.49(17)
C12 Ru1 C3 129.96(16)
C4 Ru1 C3 37.36(15)
C1 Ru1 C3 64.83(14)
C13 Ru1 C2 131.27(16)
C14 Ru1 C2 104.15(18)
C12 Ru1 C2 127.22(15)
C4 Ru1 C2 63.69(15)
C1 Ru1 C2 36.51(14)
C3 Ru1 C2 36.93(15)
C13 Ru1 Ru2 127.22(16)
C14 Ru1 Ru2 133.07(14)
C12 Ru1 Ru2 53.09(12)
C4 Ru1 Ru2 50.88(11)
C1 Ru1 Ru2 52.83(10)
C3 Ru1 Ru2 79.00(10)
C2 Ru1 Ru2 78.48(10)
C22 Ru2 C21 89.5(2)
C22 Ru2 C4 93.53(18)
C21 Ru2 C4 177.0(2)
C22 Ru2 C23 90.2(2)
C21 Ru2 C23 86.9(2)
C4 Ru2 C23 92.99(18)
C22 Ru2 C12 92.36(18)
C21 Ru2 C12 87.51(18)
C4 Ru2 C12 92.40(15)
C23 Ru2 C12 173.85(19)
C22 Ru2 C1 166.75(16)
C21 Ru2 C1 103.71(18)
C4 Ru2 C1 73.27(16)
C23 Ru2 C1 89.31(17)
C12 Ru2 C1 89.42(15)
C22 Ru2 Ru3A 115.29(16)
C21 Ru2 Ru3A 125.46(19)
C4 Ru2 Ru3A 52.98(16)
C23 Ru2 Ru3A 48.19(17)
C12 Ru2 Ru3A 134.67(15)
C1 Ru2 Ru3A 55.84(13)
C22 Ru2 Ru1 118.31(14)
C21 Ru2 Ru1 124.29(14)
C4 Ru2 Ru1 54.07(11)
C23 Ru2 Ru1 134.98(13)
C12 Ru2 Ru1 47.63(11)
C1 Ru2 Ru1 54.86(10)
Ru3A Ru2 Ru1 87.07(10)
C22 Ru2 Ru3B 117.2(3)
C21 Ru2 Ru3B 122.5(4)
C4 Ru2 Ru3B 55.9(4)
C23 Ru2 Ru3B 46.8(2)
C12 Ru2 Ru3B 135.7(2)
C1 Ru2 Ru3B 54.5(2)
Ru3A Ru2 Ru3B 3.1(4)
Ru1 Ru2 Ru3B 88.2(2)
C6 Si1 C8 105.4(3)
C6 Si1 C5 108.4(4)
C8 Si1 C5 107.6(5)
C6 Si1 C1 110.5(2)
C8 Si1 C1 115.5(3)
C5 Si1 C1 109.1(3)
C11 Si2 C10 110.0(3)
C11 Si2 C9 110.3(4)
C10 Si2 C9 110.9(4)
C11 Si2 C3 109.4(2)
C10 Si2 C3 105.9(3)
C9 Si2 C3 110.3(3)

loop_
_geom_bond_atom_site_label_1
_geom_bond_atom_site_label_2
_geom_bond_distance
C4 C3 1.458(6)
C4 Ru2 2.151(4)
C4 Ru3A 2.200(7)
C4 Ru1 2.246(4)
C4 Ru3B 2.311(15)
C4 H4 0.93(4)
C3 C2 1.465(6)
C3 Si2 1.911(4)
C3 Ru3A 2.266(6)
C3 Ru1 2.303(4)
C3 Ru3B 2.361(13)
C2 C1 1.448(6)
C2 C7 1.517(6)
C2 Ru3A 2.288(6)
C2 Ru3B 2.298(8)
C2 Ru1 2.322(4)
C1 Si1 1.885(4)
C1 Ru2 2.241(4)
C1 Ru3B 2.288(8)
C1 Ru1 2.300(4)
C1 Ru3A 2.331(5)
C5 Si1 1.872(7)
C5 H5A 0.96
C5 H5B 0.96
C5 H5C 0.96
C6 Si1 1.854(6)
C6 H6A 0.96
C6 H6B 0.96
C6 H6C 0.96
C7 H7A 0.96
C7 H7B 0.96
C7 H7C 0.96
C8 Si1 1.866(8)
C8 H8A 0.96
C8 H8B 0.96
C8 H8C 0.96
C9 Si2 1.865(6)
C9 H9A 0.96
C9 H9B 0.96
C9 H9C 0.96
C10 Si2 1.863(7)
C10 H10A 0.96
C10 H10B 0.96
C10 H10C 0.96
C11 Si2 1.850(7)
C11 H11A 0.96
C11 H11B 0.96
C11 H11C 0.96
C12 O12 1.164(5)
C12 Ru1 2.015(4)
C12 Ru2 2.180(4)
C13 O13 1.146(5)
C13 Ru1 1.879(4)
C14 O14 1.135(6)
C14 Ru1 1.892(5)
C21 O21 1.135(5)
C21 Ru2 1.912(5)
C22 O22 1.140(6)
C22 Ru2 1.893(5)
C23 O23 1.153(6)
C23 Ru3B 1.982(9)
C23 Ru3A 2.028(6)
C23 Ru2 2.169(4)
Ru3A C32A 1.873(11)
Ru3A C31A 1.891(10)
Ru3A Ru2 2.670(3)
C31A O31A 1.132(11)
C32A O32A 1.229(17)
Ru3B C32B 1.875(14)
Ru3B C31B 1.885(13)
Ru3B Ru2 2.681(7)
C31B O31B 1.135(16)
C32B O32B 1.23(2)
Ru1 Ru2 2.6792(4)

loop_
_geom_torsion_atom_site_label_1
_geom_torsion_atom_site_label_2
_geom_torsion_atom_site_label_3
_geom_torsion_atom_site_label_4
_geom_torsion
Ru2 C4 C3 C2 0.8(5)
Ru3A C4 C3 C2 -59.5(3)
Ru1 C4 C3 C2 60.2(3)
Ru3B C4 C3 C2 -57.0(4)
Ru2 C4 C3 Si2 -179.77(19)
Ru3A C4 C3 Si2 120.0(3)
Ru1 C4 C3 Si2 -120.4(3)
Ru3B C4 C3 Si2 122.4(4)
Ru2 C4 C3 Ru3A 60.3(3)
Ru1 C4 C3 Ru3A 119.70(18)
Ru3B C4 C3 Ru3A 2.5(3)
Ru2 C4 C3 Ru1 -59.4(2)
Ru3A C4 C3 Ru1 -119.70(18)
Ru3B C4 C3 Ru1 -117.2(3)
Ru2 C4 C3 Ru3B 57.8(4)
Ru3A C4 C3 Ru3B -2.5(3)
Ru1 C4 C3 Ru3B 117.2(3)
C4 C3 C2 C1 -1.9(5)
Si2 C3 C2 C1 178.6(3)
Ru3A C3 C2 C1 -59.4(3)
Ru1 C3 C2 C1 56.4(3)
Ru3B C3 C2 C1 -59.3(3)
C4 C3 C2 C7 178.1(3)
Si2 C3 C2 C7 -1.4(5)
Ru3A C3 C2 C7 120.6(4)
Ru1 C3 C2 C7 -123.5(3)
Ru3B C3 C2 C7 120.7(4)
C4 C3 C2 Ru3A 57.4(3)
Si2 C3 C2 Ru3A -122.0(3)
Ru1 C3 C2 Ru3A 115.83(15)
Ru3B C3 C2 Ru3A 0.0(3)
C4 C3 C2 Ru3B 57.4(3)
Si2 C3 C2 Ru3B -122.0(3)
Ru3A C3 C2 Ru3B 0.0(3)
Ru1 C3 C2 Ru3B 115.8(2)
C4 C3 C2 Ru1 -58.4(3)
Si2 C3 C2 Ru1 122.2(3)
Ru3A C3 C2 Ru1 -115.83(15)
Ru3B C3 C2 Ru1 -115.8(2)
C3 C2 C1 Si1 -178.4(3)
C7 C2 C1 Si1 1.6(5)
Ru3A C2 C1 Si1 123.8(3)
Ru3B C2 C1 Si1 120.7(5)
Ru1 C2 C1 Si1 -122.0(3)
C3 C2 C1 Ru2 2.3(4)
C7 C2 C1 Ru2 -177.7(3)
Ru3A C2 C1 Ru2 -55.5(2)
Ru3B C2 C1 Ru2 -58.6(4)
Ru1 C2 C1 Ru2 58.72(19)
C3 C2 C1 Ru3B 60.9(5)
C7 C2 C1 Ru3B -119.1(5)
Ru3A C2 C1 Ru3B 3.1(4)
Ru1 C2 C1 Ru3B 117.3(4)
C3 C2 C1 Ru1 -56.4(3)
C7 C2 C1 Ru1 123.6(4)
Ru3A C2 C1 Ru1 -114.22(19)
Ru3B C2 C1 Ru1 -117.3(4)
C3 C2 C1 Ru3A 57.8(3)
C7 C2 C1 Ru3A -122.2(4)
Ru3B C2 C1 Ru3A -3.1(4)
Ru1 C2 C1 Ru3A 114.22(19)
O23 C23 Ru3A C32A -47.1(14)
Ru3B C23 Ru3A C32A 27(4)
Ru2 C23 Ru3A C32A 136.3(10)
O23 C23 Ru3A C31A 47.4(13)
Ru3B C23 Ru3A C31A 121(4)
Ru2 C23 Ru3A C31A -129.2(10)
O23 C23 Ru3A C4 146.1(9)
Ru3B C23 Ru3A C4 -140(4)
Ru2 C23 Ru3A C4 -30.5(2)
O23 C23 Ru3A C3 160.7(8)
Ru3B C23 Ru3A C3 -126(4)
Ru2 C23 Ru3A C3 -15.9(4)
O23 C23 Ru3A C2 -151.0(8)
Ru3B C23 Ru3A C2 -77(4)
Ru2 C23 Ru3A C2 32.4(4)
O23 C23 Ru3A C1 -143.3(9)
Ru3B C23 Ru3A C1 -70(4)
Ru2 C23 Ru3A C1 40.08(19)
O23 C23 Ru3A Ru2 176.6(10)
Ru3B C23 Ru3A Ru2 -110(4)
C3 C4 Ru3A C32A 23(4)
Ru2 C4 Ru3A C32A -108(4)
Ru1 C4 Ru3A C32A -41(4)
Ru3B C4 Ru3A C32A -74(8)
C3 C4 Ru3A C31A -98.6(11)
Ru2 C4 Ru3A C31A 130.5(11)
Ru1 C4 Ru3A C31A -162.5(11)
Ru3B C4 Ru3A C31A 165(7)
C3 C4 Ru3A C23 162.2(3)
Ru2 C4 Ru3A C23 31.2(2)
Ru1 C4 Ru3A C23 98.3(3)
Ru3B C4 Ru3A C23 66(7)
Ru2 C4 Ru3A C3 -130.9(3)
Ru1 C4 Ru3A C3 -63.9(2)
Ru3B C4 Ru3A C3 -97(7)
C3 C4 Ru3A C2 34.6(2)
Ru2 C4 Ru3A C2 -96.33(17)
Ru1 C4 Ru3A C2 -29.27(19)
Ru3B C4 Ru3A C2 -62(7)
C3 C4 Ru3A C1 73.7(3)
Ru2 C4 Ru3A C1 -57.22(14)
Ru1 C4 Ru3A C1 9.84(19)
Ru3B C4 Ru3A C1 -23(7)
C3 C4 Ru3A Ru2 130.9(3)
Ru1 C4 Ru3A Ru2 67.06(16)
Ru3B C4 Ru3A Ru2 34(7)
C4 C3 Ru3A C32A -170.8(14)
C2 C3 Ru3A C32A -48.4(14)
Si2 C3 Ru3A C32A 73.7(14)
Ru1 C3 Ru3A C32A -112.4(14)
Ru3B C3 Ru3A C32A -49(5)
C4 C3 Ru3A C31A 88.0(11)
C2 C3 Ru3A C31A -149.6(11)
Si2 C3 Ru3A C31A -27.5(12)
Ru1 C3 Ru3A C31A 146.4(11)
Ru3B C3 Ru3A C31A -150(6)
C4 C3 Ru3A C23 -24.0(4)
C2 C3 Ru3A C23 98.4(4)
Si2 C3 Ru3A C23 -139.5(4)
Ru1 C3 Ru3A C23 34.4(4)
Ru3B C3 Ru3A C23 98(5)
C2 C3 Ru3A C4 122.4(3)
Si2 C3 Ru3A C4 -115.5(4)
Ru1 C3 Ru3A C4 58.4(2)
Ru3B C3 Ru3A C4 122(5)
C4 C3 Ru3A C2 -122.4(3)
Si2 C3 Ru3A C2 122.1(4)
Ru1 C3 Ru3A C2 -64.0(2)
Ru3B C3 Ru3A C2 -1(5)
C4 C3 Ru3A C1 -90.3(3)
C2 C3 Ru3A C1 32.1(2)
Si2 C3 Ru3A C1 154.3(3)
Ru1 C3 Ru3A C1 -31.89(19)
Ru3B C3 Ru3A C1 31(5)
C4 C3 Ru3A Ru2 -36.8(2)
C2 C3 Ru3A Ru2 85.6(2)
Si2 C3 Ru3A Ru2 -152.3(3)
Ru1 C3 Ru3A Ru2 21.55(18)
Ru3B C3 Ru3A Ru2 85(5)
C1 C2 Ru3A C32A -93.1(13)
C3 C2 Ru3A C32A 140.9(13)
C7 C2 Ru3A C32A 27.5(13)
Ru3B C2 Ru3A C32A -40(4)
Ru1 C2 Ru3A C32A -156.8(12)
C1 C2 Ru3A C31A 168.0(14)
C3 C2 Ru3A C31A 42.0(14)
C7 C2 Ru3A C31A -71.4(15)
Ru3B C2 Ru3A C31A -139(4)
Ru1 C2 Ru3A C31A 104.3(14)
C1 C2 Ru3A C23 13.0(4)
C3 C2 Ru3A C23 -113.0(4)
C7 C2 Ru3A C23 133.6(4)
Ru3B C2 Ru3A C23 66(4)
Ru1 C2 Ru3A C23 -50.8(4)
C1 C2 Ru3A C4 90.9(2)
C3 C2 Ru3A C4 -35.1(2)
C7 C2 Ru3A C4 -148.5(4)
Ru3B C2 Ru3A C4 144(4)
Ru1 C2 Ru3A C4 27.16(18)
C1 C2 Ru3A C3 126.0(3)
C7 C2 Ru3A C3 -113.4(4)
Ru3B C2 Ru3A C3 179(4)
Ru1 C2 Ru3A C3 62.2(2)
C3 C2 Ru3A C1 -126.0(3)
C7 C2 Ru3A C1 120.6(5)
Ru3B C2 Ru3A C1 53(4)
Ru1 C2 Ru3A C1 -63.8(2)
C1 C2 Ru3A Ru2 38.8(2)
C3 C2 Ru3A Ru2 -87.2(2)
C7 C2 Ru3A Ru2 159.3(4)
Ru3B C2 Ru3A Ru2 92(4)
Ru1 C2 Ru3A Ru2 -25.01(17)
C2 C1 Ru3A C32A 90.7(11)
Si1 C1 Ru3A C32A -29.9(12)
Ru2 C1 Ru3A C32A -140.0(11)
Ru3B C1 Ru3A C32A -31(5)
Ru1 C1 Ru3A C32A 155.2(11)
C2 C1 Ru3A C31A -40(5)
Si1 C1 Ru3A C31A -161(5)
Ru2 C1 Ru3A C31A 89(5)
Ru3B C1 Ru3A C31A -162(7)
Ru1 C1 Ru3A C31A 25(5)
C2 C1 Ru3A C23 -169.5(3)
Si1 C1 Ru3A C23 69.9(3)
Ru2 C1 Ru3A C23 -40.2(2)
Ru3B C1 Ru3A C23 68(4)
Ru1 C1 Ru3A C23 -105.0(3)
C2 C1 Ru3A C4 -73.8(3)
Si1 C1 Ru3A C4 165.7(3)
Ru2 C1 Ru3A C4 55.59(15)
Ru3B C1 Ru3A C4 164(5)
Ru1 C1 Ru3A C4 -9.24(18)
C2 C1 Ru3A C3 -33.0(2)
Si1 C1 Ru3A C3 -153.5(3)
Ru2 C1 Ru3A C3 96.40(17)
Ru3B C1 Ru3A C3 -155(5)
Ru1 C1 Ru3A C3 31.57(18)
Si1 C1 Ru3A C2 -120.6(4)
Ru2 C1 Ru3A C2 129.4(3)
Ru3B C1 Ru3A C2 -122(5)
Ru1 C1 Ru3A C2 64.5(2)
C2 C1 Ru3A Ru2 -129.4(3)
Si1 C1 Ru3A Ru2 110.1(3)
Ru3B C1 Ru3A Ru2 109(5)
Ru1 C1 Ru3A Ru2 -64.83(13)
C32A Ru3A C31A O31A -18E1(3)
C23 Ru3A C31A O31A 9E1(3)
C4 Ru3A C31A O31A -1E1(3)
C3 Ru3A C31A O31A -5E1(3)
C2 Ru3A C31A O31A -8E1(3)
C1 Ru3A C31A O31A -4E1(4)
Ru2 Ru3A C31A O31A 4E1(3)
C31A Ru3A C32A O32A 4(9)
C23 Ru3A C32A O32A 103(9)
C4 Ru3A C32A O32A -118(7)
C3 Ru3A C32A O32A -101(8)
C2 Ru3A C32A O32A -128(8)
C1 Ru3A C32A O32A -165(8)
Ru2 Ru3A C32A O32A 151(8)
O23 C23 Ru3B C32B -28(2)
Ru3A C23 Ru3B C32B -140(5)
Ru2 C23 Ru3B C32B 150.7(16)
O23 C23 Ru3B C31B 46.0(19)
Ru3A C23 Ru3B C31B -65(4)
Ru2 C23 Ru3B C31B -134.9(17)
O23 C23 Ru3B C1 -141.7(9)
Ru3A C23 Ru3B C1 107(4)
Ru2 C23 Ru3B C1 37.4(4)
O23 C23 Ru3B C2 -153.2(9)
Ru3A C23 Ru3B C2 96(4)
Ru2 C23 Ru3B C2 25.9(8)
O23 C23 Ru3B C4 148.7(9)
Ru3A C23 Ru3B C4 37(4)
Ru2 C23 Ru3B C4 -32.2(3)
O23 C23 Ru3B C3 159.6(8)
Ru3A C23 Ru3B C3 48(4)
Ru2 C23 Ru3B C3 -21.3(7)
O23 C23 Ru3B Ru2 -179.1(11)
Ru3A C23 Ru3B Ru2 70(4)
C2 C1 Ru3B C32B 91(2)
Si1 C1 Ru3B C32B -31(2)
Ru2 C1 Ru3B C32B -142(2)
Ru1 C1 Ru3B C32B 155(2)
Ru3A C1 Ru3B C32B 148(5)
C2 C1 Ru3B C31B -52(12)
Si1 C1 Ru3B C31B -174(12)
Ru2 C1 Ru3B C31B 75(12)
Ru1 C1 Ru3B C31B 11(12)
Ru3A C1 Ru3B C31B 5(12)
C2 C1 Ru3B C23 -164.7(6)
Si1 C1 Ru3B C23 73.6(6)
Ru2 C1 Ru3B C23 -37.4(4)
Ru1 C1 Ru3B C23 -101.1(5)
Ru3A C1 Ru3B C23 -108(5)
Si1 C1 Ru3B C2 -121.6(4)
Ru2 C1 Ru3B C2 127.3(3)
Ru1 C1 Ru3B C2 63.7(3)
Ru3A C1 Ru3B C2 57(5)
C2 C1 Ru3B C4 -72.1(3)
Si1 C1 Ru3B C4 166.3(3)
Ru2 C1 Ru3B C4 55.20(17)
Ru1 C1 Ru3B C4 -8.5(2)
Ru3A C1 Ru3B C4 -15(4)
C2 C1 Ru3B C3 -32.9(2)
Si1 C1 Ru3B C3 -154.5(3)
Ru2 C1 Ru3B C3 94.4(3)
Ru1 C1 Ru3B C3 30.8(2)
Ru3A C1 Ru3B C3 24(4)
C2 C1 Ru3B Ru2 -127.3(3)
Si1 C1 Ru3B Ru2 111.1(3)
Ru1 C1 Ru3B Ru2 -63.7(2)
Ru3A C1 Ru3B Ru2 -70(5)
C1 C2 Ru3B C32B -103(2)
C3 C2 Ru3B C32B 132(2)
C7 C2 Ru3B C32B 16(2)
Ru3A C2 Ru3B C32B 131(5)
Ru1 C2 Ru3B C32B -165(2)
C1 C2 Ru3B C31B 170(3)
C3 C2 Ru3B C31B 45(3)
C7 C2 Ru3B C31B -71(3)
Ru3A C2 Ru3B C31B 45(4)
Ru1 C2 Ru3B C31B 108(3)
C1 C2 Ru3B C23 19.5(9)
C3 C2 Ru3B C23 -105.6(10)
C7 C2 Ru3B C23 138.7(8)
Ru3A C2 Ru3B C23 -106(4)
Ru1 C2 Ru3B C23 -42.3(11)
C3 C2 Ru3B C1 -125.1(4)
C7 C2 Ru3B C1 119.2(5)
Ru3A C2 Ru3B C1 -126(4)
Ru1 C2 Ru3B C1 -61.8(3)
C1 C2 Ru3B C4 91.3(3)
C3 C2 Ru3B C4 -33.8(3)
C7 C2 Ru3B C4 -149.5(4)
Ru3A C2 Ru3B C4 -34(4)
Ru1 C2 Ru3B C4 29.5(3)
C1 C2 Ru3B C3 125.1(4)
C7 C2 Ru3B C3 -115.7(5)
Ru3A C2 Ru3B C3 -1(4)
Ru1 C2 Ru3B C3 63.2(2)
C1 C2 Ru3B Ru2 40.3(3)
C3 C2 Ru3B Ru2 -84.8(3)
C7 C2 Ru3B Ru2 159.5(4)
Ru3A C2 Ru3B Ru2 -85(4)
Ru1 C2 Ru3B Ru2 -21.6(4)
C3 C4 Ru3B C32B -25(6)
Ru2 C4 Ru3B C32B -157(6)
Ru3A C4 Ru3B C32B 58(8)
Ru1 C4 Ru3B C32B -90(6)
C3 C4 Ru3B C31B -103.4(17)
Ru2 C4 Ru3B C31B 124.6(17)
Ru3A C4 Ru3B C31B -21(7)
Ru1 C4 Ru3B C31B -168.4(17)
C3 C4 Ru3B C23 165.5(5)
Ru2 C4 Ru3B C23 33.5(3)
Ru3A C4 Ru3B C23 -112(7)
Ru1 C4 Ru3B C23 100.4(4)
C3 C4 Ru3B C1 73.8(3)
Ru2 C4 Ru3B C1 -58.23(19)
Ru3A C4 Ru3B C1 156(7)
Ru1 C4 Ru3B C1 8.7(3)
C3 C4 Ru3B C2 34.0(2)
Ru2 C4 Ru3B C2 -98.0(3)
Ru3A C4 Ru3B C2 117(7)
Ru1 C4 Ru3B C2 -31.0(3)
Ru2 C4 Ru3B C3 -132.0(3)
Ru3A C4 Ru3B C3 83(7)
Ru1 C4 Ru3B C3 -65.1(3)
C3 C4 Ru3B Ru2 132.0(3)
Ru3A C4 Ru3B Ru2 -145(7)
Ru1 C4 Ru3B Ru2 66.94(17)
C4 C3 Ru3B C32B 172(2)
C2 C3 Ru3B C32B -65(2)
Si2 C3 Ru3B C32B 55(2)
Ru3A C3 Ru3B C32B 114(6)
Ru1 C3 Ru3B C32B -129(2)
C4 C3 Ru3B C31B 86.9(18)
C2 C3 Ru3B C31B -149.9(18)
Si2 C3 Ru3B C31B -29.5(19)
Ru3A C3 Ru3B C31B 29(5)
Ru1 C3 Ru3B C31B 146.8(18)
C4 C3 Ru3B C23 -18.6(7)
C2 C3 Ru3B C23 104.7(8)
Si2 C3 Ru3B C23 -134.9(6)
Ru3A C3 Ru3B C23 -76(5)
Ru1 C3 Ru3B C23 41.4(8)
C4 C3 Ru3B C1 -90.2(3)
C2 C3 Ru3B C1 33.0(2)
Si2 C3 Ru3B C1 153.4(3)
Ru3A C3 Ru3B C1 -148(5)
Ru1 C3 Ru3B C1 -30.3(3)
C4 C3 Ru3B C2 -123.3(3)
Si2 C3 Ru3B C2 120.4(4)
Ru3A C3 Ru3B C2 18E1(10)
Ru1 C3 Ru3B C2 -63.3(2)
C2 C3 Ru3B C4 123.3(3)
Si2 C3 Ru3B C4 -116.3(4)
Ru3A C3 Ru3B C4 -58(5)
Ru1 C3 Ru3B C4 60.0(3)
C4 C3 Ru3B Ru2 -35.8(3)
C2 C3 Ru3B Ru2 87.4(3)
Si2 C3 Ru3B Ru2 -152.2(3)
Ru3A C3 Ru3B Ru2 -93(5)
Ru1 C3 Ru3B Ru2 24.1(3)
C32B Ru3B C31B O31B -1E1(3)
C23 Ru3B C31B O31B -12E1(3)
C1 Ru3B C31B O31B 13E1(3)
C2 Ru3B C31B O31B 9E1(3)
C4 Ru3B C31B O31B 15E1(3)
C3 Ru3B C31B O31B 11E1(3)
Ru2 Ru3B C31B O31B -16E1(3)
C31B Ru3B C32B O32B -178(9)
C23 Ru3B C32B O32B -91(8)
C1 Ru3B C32B O32B 8(9)
C2 Ru3B C32B O32B 47(9)
C4 Ru3B C32B O32B 100(11)
C3 Ru3B C32B O32B 81(9)
Ru2 Ru3B C32B O32B -49(9)
O13 C13 Ru1 C14 119(16)
O13 C13 Ru1 C12 -145(16)
O13 C13 Ru1 C4 -49(16)
O13 C13 Ru1 C1 -11(16)
O13 C13 Ru1 C3 -12(16)
O13 C13 Ru1 C2 13(16)
O13 C13 Ru1 Ru2 -96(16)
O14 C14 Ru1 C13 3E1(2)
O14 C14 Ru1 C12 -7E1(2)
O14 C14 Ru1 C4 15E1(2)
O14 C14 Ru1 C1 -16E1(2)
O14 C14 Ru1 C3 13E1(2)
O14 C14 Ru1 C2 16E1(2)
O14 C14 Ru1 Ru2 -11E1(2)
O12 C12 Ru1 C13 -50.4(6)
Ru2 C12 Ru1 C13 131.58(18)
O12 C12 Ru1 C14 37.1(6)
Ru2 C12 Ru1 C14 -140.96(17)
O12 C12 Ru1 C4 -149.9(6)
Ru2 C12 Ru1 C4 32.06(15)
O12 C12 Ru1 C1 139.6(6)
Ru2 C12 Ru1 C1 -38.48(14)
O12 C12 Ru1 C3 -162.1(5)
Ru2 C12 Ru1 C3 19.8(2)
O12 C12 Ru1 C2 150.2(5)
Ru2 C12 Ru1 C2 -27.9(2)
O12 C12 Ru1 Ru2 178.1(7)
C3 C4 Ru1 C13 97.2(3)
Ru2 C4 Ru1 C13 -131.50(16)
Ru3A C4 Ru1 C13 161.0(2)
Ru3B C4 Ru1 C13 162.4(3)
C3 C4 Ru1 C14 -18.0(9)
Ru2 C4 Ru1 C14 113.3(8)
Ru3A C4 Ru1 C14 45.8(9)
Ru3B C4 Ru1 C14 47.2(9)
C3 C4 Ru1 C12 -164.5(3)
Ru2 C4 Ru1 C12 -33.17(15)
Ru3A C4 Ru1 C12 -100.6(2)
Ru3B C4 Ru1 C12 -99.3(3)
C3 C4 Ru1 C1 -73.8(2)
Ru2 C4 Ru1 C1 57.48(13)
Ru3A C4 Ru1 C1 -9.99(19)
Ru3B C4 Ru1 C1 -8.6(3)
Ru2 C4 Ru1 C3 131.3(3)
Ru3A C4 Ru1 C3 63.8(3)
Ru3B C4 Ru1 C3 65.2(3)
C3 C4 Ru1 C2 -34.7(2)
Ru2 C4 Ru1 C2 96.60(15)
Ru3A C4 Ru1 C2 29.1(2)
Ru3B C4 Ru1 C2 30.5(3)
C3 C4 Ru1 Ru2 -131.3(3)
Ru3A C4 Ru1 Ru2 -67.5(2)
Ru3B C4 Ru1 Ru2 -66.1(3)
C2 C1 Ru1 C13 31.6(9)
Si1 C1 Ru1 C13 153.7(7)
Ru2 C1 Ru1 C13 -95.5(8)
Ru3B C1 Ru1 C13 -31.7(9)
Ru3A C1 Ru1 C13 -31.3(8)
C2 C1 Ru1 C14 -97.4(3)
Si1 C1 Ru1 C14 24.7(3)
Ru2 C1 Ru1 C14 135.50(15)
Ru3B C1 Ru1 C14 -160.7(3)
Ru3A C1 Ru1 C14 -160.3(2)
C2 C1 Ru1 C12 165.7(3)
Si1 C1 Ru1 C12 -72.2(3)
Ru2 C1 Ru1 C12 38.63(15)
Ru3B C1 Ru1 C12 102.5(3)
Ru3A C1 Ru1 C12 102.9(2)
C2 C1 Ru1 C4 71.9(2)
Si1 C1 Ru1 C4 -166.0(3)
Ru2 C1 Ru1 C4 -55.18(13)
Ru3B C1 Ru1 C4 8.6(2)
Ru3A C1 Ru1 C4 9.06(18)
C2 C1 Ru1 C3 31.8(2)
Si1 C1 Ru1 C3 153.9(3)
Ru2 C1 Ru1 C3 -95.26(15)
Ru3B C1 Ru1 C3 -31.4(2)
Ru3A C1 Ru1 C3 -31.02(18)
Si1 C1 Ru1 C2 122.1(4)
Ru2 C1 Ru1 C2 -127.1(3)
Ru3B C1 Ru1 C2 -63.3(3)
Ru3A C1 Ru1 C2 -62.8(2)
C2 C1 Ru1 Ru2 127.1(3)
Si1 C1 Ru1 Ru2 -110.8(3)
Ru3B C1 Ru1 Ru2 63.8(2)
Ru3A C1 Ru1 Ru2 64.24(16)
C4 C3 Ru1 C13 -89.7(3)
C2 C3 Ru1 C13 148.5(3)
Si2 C3 Ru1 C13 26.2(3)
Ru3A C3 Ru1 C13 -147.7(2)
Ru3B C3 Ru1 C13 -150.2(4)
C4 C3 Ru1 C14 174.9(3)
C2 C3 Ru1 C14 53.1(3)
Si2 C3 Ru1 C14 -69.2(3)
Ru3A C3 Ru1 C14 116.9(3)
Ru3B C3 Ru1 C14 114.4(4)
C4 C3 Ru1 C12 20.4(3)
C2 C3 Ru1 C12 -101.5(3)
Si2 C3 Ru1 C12 136.3(2)
Ru3A C3 Ru1 C12 -37.6(3)
Ru3B C3 Ru1 C12 -40.1(4)
C2 C3 Ru1 C4 -121.8(3)
Si2 C3 Ru1 C4 115.9(4)
Ru3A C3 Ru1 C4 -58.0(3)
Ru3B C3 Ru1 C4 -60.5(4)
C4 C3 Ru1 C1 90.4(3)
C2 C3 Ru1 C1 -31.5(2)
Si2 C3 Ru1 C1 -153.7(3)
Ru3A C3 Ru1 C1 32.4(2)
Ru3B C3 Ru1 C1 29.9(3)
C4 C3 Ru1 C2 121.8(3)
Si2 C3 Ru1 C2 -122.3(4)
Ru3A C3 Ru1 C2 63.9(3)
Ru3B C3 Ru1 C2 61.4(4)
C4 C3 Ru1 Ru2 36.4(2)
C2 C3 Ru1 Ru2 -85.4(2)
Si2 C3 Ru1 Ru2 152.3(3)
Ru3A C3 Ru1 Ru2 -21.54(19)
Ru3B C3 Ru1 Ru2 -24.1(3)
C1 C2 Ru1 C13 -170.4(3)
C3 C2 Ru1 C13 -43.0(3)
C7 C2 Ru1 C13 70.5(5)
Ru3A C2 Ru1 C13 -105.0(3)
Ru3B C2 Ru1 C13 -108.4(5)
C1 C2 Ru1 C14 91.4(3)
C3 C2 Ru1 C14 -141.2(3)
C7 C2 Ru1 C14 -27.6(4)
Ru3A C2 Ru1 C14 156.9(2)
Ru3B C2 Ru1 C14 153.5(4)
C1 C2 Ru1 C12 -18.0(3)
C3 C2 Ru1 C12 109.4(3)
C7 C2 Ru1 C12 -137.1(4)
Ru3A C2 Ru1 C12 47.4(3)
Ru3B C2 Ru1 C12 44.0(5)
C1 C2 Ru1 C4 -92.3(3)
C3 C2 Ru1 C4 35.1(2)
C7 C2 Ru1 C4 148.7(4)
Ru3A C2 Ru1 C4 -26.9(2)
Ru3B C2 Ru1 C4 -30.3(4)
C3 C2 Ru1 C1 127.4(3)
C7 C2 Ru1 C1 -119.0(5)
Ru3A C2 Ru1 C1 65.4(3)
Ru3B C2 Ru1 C1 62.1(4)
C1 C2 Ru1 C3 -127.4(3)
C7 C2 Ru1 C3 113.5(5)
Ru3A C2 Ru1 C3 -62.0(3)
Ru3B C2 Ru1 C3 -65.4(4)
C1 C2 Ru1 Ru2 -40.5(2)
C3 C2 Ru1 Ru2 87.0(2)
C7 C2 Ru1 Ru2 -159.5(4)
Ru3A C2 Ru1 Ru2 24.99(17)
Ru3B C2 Ru1 Ru2 21.6(4)
O22 C22 Ru2 C21 -144(8)
O22 C22 Ru2 C4 36(8)
O22 C22 Ru2 C23 -57(8)
O22 C22 Ru2 C12 128(8)
O22 C22 Ru2 C1 31(8)
O22 C22 Ru2 Ru3A -15(8)
O22 C22 Ru2 Ru1 86(8)
O22 C22 Ru2 Ru3B -18(8)
O21 C21 Ru2 C22 11(11)
O21 C21 Ru2 C4 -168(9)
O21 C21 Ru2 C23 -79(11)
O21 C21 Ru2 C12 104(11)
O21 C21 Ru2 C1 -167(11)
O21 C21 Ru2 Ru3A -110(11)
O21 C21 Ru2 Ru1 136(11)
O21 C21 Ru2 Ru3B -111(11)
C3 C4 Ru2 C22 -178.5(3)
Ru3A C4 Ru2 C22 -119.3(2)
Ru1 C4 Ru2 C22 122.82(16)
Ru3B C4 Ru2 C22 -120.7(3)
C3 C4 Ru2 C21 1(3)
Ru3A C4 Ru2 C21 60(3)
Ru1 C4 Ru2 C21 -58(3)
Ru3B C4 Ru2 C21 58(3)
C3 C4 Ru2 C23 -88.1(4)
Ru3A C4 Ru2 C23 -28.9(2)
Ru1 C4 Ru2 C23 -146.74(16)
Ru3B C4 Ru2 C23 -30.3(3)
C3 C4 Ru2 C12 89.0(3)
Ru3A C4 Ru2 C12 148.17(18)
Ru1 C4 Ru2 C12 30.30(15)
Ru3B C4 Ru2 C12 146.8(3)
C3 C4 Ru2 C1 0.3(3)
Ru3A C4 Ru2 C1 59.49(17)
Ru1 C4 Ru2 C1 -58.37(12)
Ru3B C4 Ru2 C1 58.1(3)
C3 C4 Ru2 Ru3A -59.2(3)
Ru1 C4 Ru2 Ru3A -117.86(19)
Ru3B C4 Ru2 Ru3A -1.4(3)
C3 C4 Ru2 Ru1 58.7(3)
Ru3A C4 Ru2 Ru1 117.86(19)
Ru3B C4 Ru2 Ru1 116.5(3)
C3 C4 Ru2 Ru3B -57.8(4)
Ru3A C4 Ru2 Ru3B 1.4(3)
Ru1 C4 Ru2 Ru3B -116.5(3)
O23 C23 Ru2 C22 -52.4(8)
Ru3B C23 Ru2 C22 128.5(5)
Ru3A C23 Ru2 C22 124.7(2)
O23 C23 Ru2 C21 37.1(8)
Ru3B C23 Ru2 C21 -142.1(5)
Ru3A C23 Ru2 C21 -145.8(3)
O23 C23 Ru2 C4 -145.9(7)
Ru3B C23 Ru2 C4 34.9(5)
Ru3A C23 Ru2 C4 31.2(2)
O23 C23 Ru2 C12 63(2)
Ru3B C23 Ru2 C12 -116.4(16)
Ru3A C23 Ru2 C12 -120.1(16)
O23 C23 Ru2 C1 140.9(8)
Ru3B C23 Ru2 C1 -38.3(5)
Ru3A C23 Ru2 C1 -42.0(2)
O23 C23 Ru2 Ru3A -177.1(9)
Ru3B C23 Ru2 Ru3A 3.8(5)
O23 C23 Ru2 Ru1 175.2(6)
Ru3B C23 Ru2 Ru1 -4.0(5)
Ru3A C23 Ru2 Ru1 -7.7(3)
O23 C23 Ru2 Ru3B 179.2(10)
Ru3A C23 Ru2 Ru3B -3.8(5)
O12 C12 Ru2 C22 54.5(5)
Ru1 C12 Ru2 C22 -127.21(17)
O12 C12 Ru2 C21 -34.9(5)
Ru1 C12 Ru2 C21 143.40(19)
O12 C12 Ru2 C4 148.1(5)
Ru1 C12 Ru2 C4 -33.58(17)
O12 C12 Ru2 C23 -60.6(18)
Ru1 C12 Ru2 C23 117.7(16)
O12 C12 Ru2 C1 -138.6(5)
Ru1 C12 Ru2 C1 39.65(14)
O12 C12 Ru2 Ru3A -175.6(5)
Ru1 C12 Ru2 Ru3A 2.7(3)
O12 C12 Ru2 Ru1 -178.3(6)
O12 C12 Ru2 Ru3B -171.4(6)
Ru1 C12 Ru2 Ru3B 6.9(5)
C2 C1 Ru2 C22 3.8(9)
Si1 C1 Ru2 C22 -175.6(6)
Ru3B C1 Ru2 C22 -54.4(8)
Ru1 C1 Ru2 C22 62.7(7)
Ru3A C1 Ru2 C22 -51.0(7)
C2 C1 Ru2 C21 178.6(3)
Si1 C1 Ru2 C21 -0.7(2)
Ru3B C1 Ru2 C21 120.4(4)
Ru1 C1 Ru2 C21 -122.50(15)
Ru3A C1 Ru2 C21 123.8(2)
C2 C1 Ru2 C4 -1.4(3)
Si1 C1 Ru2 C4 179.2(2)
Ru3B C1 Ru2 C4 -59.6(4)
Ru1 C1 Ru2 C4 57.48(13)
Ru3A C1 Ru2 C4 -56.23(19)
C2 C1 Ru2 C23 91.9(3)
Si1 C1 Ru2 C23 -87.4(2)
Ru3B C1 Ru2 C23 33.7(4)
Ru1 C1 Ru2 C23 150.81(17)
Ru3A C1 Ru2 C23 37.1(2)
C2 C1 Ru2 C12 -94.1(3)
Si1 C1 Ru2 C12 86.6(2)
Ru3B C1 Ru2 C12 -152.3(4)
Ru1 C1 Ru2 C12 -35.21(13)
Ru3A C1 Ru2 C12 -148.91(19)
C2 C1 Ru2 Ru3A 54.8(3)
Si1 C1 Ru2 Ru3A -124.5(3)
Ru3B C1 Ru2 Ru3A -3.4(4)
Ru1 C1 Ru2 Ru3A 113.71(18)
C2 C1 Ru2 Ru1 -58.9(2)
Si1 C1 Ru2 Ru1 121.8(2)
Ru3B C1 Ru2 Ru1 -117.1(4)
Ru3A C1 Ru2 Ru1 -113.71(18)
C2 C1 Ru2 Ru3B 58.2(5)
Si1 C1 Ru2 Ru3B -121.1(5)
Ru1 C1 Ru2 Ru3B 117.1(4)
Ru3A C1 Ru2 Ru3B 3.4(4)
C32A Ru3A Ru2 C22 -131.9(11)
C31A Ru3A Ru2 C22 5.8(11)
C23 Ru3A Ru2 C22 -65.4(3)
C4 Ru3A Ru2 C22 74.3(2)
C3 Ru3A Ru2 C22 102.5(2)
C2 Ru3A Ru2 C22 140.7(2)
C1 Ru3A Ru2 C22 168.63(19)
C32A Ru3A Ru2 C21 -23.0(11)
C31A Ru3A Ru2 C21 114.7(11)
C23 Ru3A Ru2 C21 43.5(3)
C4 Ru3A Ru2 C21 -176.8(2)
C3 Ru3A Ru2 C21 -148.6(2)
C2 Ru3A Ru2 C21 -110.4(2)
C1 Ru3A Ru2 C21 -82.4(2)
C32A Ru3A Ru2 C4 153.8(11)
C31A Ru3A Ru2 C4 -68.5(11)
C23 Ru3A Ru2 C4 -139.7(3)
C3 Ru3A Ru2 C4 28.2(2)
C2 Ru3A Ru2 C4 66.4(2)
C1 Ru3A Ru2 C4 94.4(2)
C32A Ru3A Ru2 C23 -66.5(11)
C31A Ru3A Ru2 C23 71.2(11)
C4 Ru3A Ru2 C23 139.7(3)
C3 Ru3A Ru2 C23 167.9(3)
C2 Ru3A Ru2 C23 -153.9(3)
C1 Ru3A Ru2 C23 -126.0(3)
C32A Ru3A Ru2 C12 106.0(11)
C31A Ru3A Ru2 C12 -116.3(11)
C23 Ru3A Ru2 C12 172.5(3)
C4 Ru3A Ru2 C12 -47.8(3)
C3 Ru3A Ru2 C12 -19.6(3)
C2 Ru3A Ru2 C12 18.6(3)
C1 Ru3A Ru2 C12 46.5(3)
C32A Ru3A Ru2 C1 59.5(11)
C31A Ru3A Ru2 C1 -162.8(11)
C23 Ru3A Ru2 C1 126.0(3)
C4 Ru3A Ru2 C1 -94.4(2)
C3 Ru3A Ru2 C1 -66.11(18)
C2 Ru3A Ru2 C1 -27.93(16)
C32A Ru3A Ru2 Ru1 108.0(11)
C31A Ru3A Ru2 Ru1 -114.3(11)
C23 Ru3A Ru2 Ru1 174.5(2)
C4 Ru3A Ru2 Ru1 -45.79(16)
C3 Ru3A Ru2 Ru1 -17.55(15)
C2 Ru3A Ru2 Ru1 20.64(15)
C1 Ru3A Ru2 Ru1 48.57(14)
C32A Ru3A Ru2 Ru3B -4(4)
C31A Ru3A Ru2 Ru3B 133(5)
C23 Ru3A Ru2 Ru3B 62(4)
C4 Ru3A Ru2 Ru3B -158(4)
C3 Ru3A Ru2 Ru3B -130(4)
C2 Ru3A Ru2 Ru3B -92(4)
C1 Ru3A Ru2 Ru3B -64(4)
C13 Ru1 Ru2 C22 -4.0(2)
C14 Ru1 Ru2 C22 123.7(2)
C12 Ru1 Ru2 C22 64.7(2)
C4 Ru1 Ru2 C22 -72.3(2)
C1 Ru1 Ru2 C22 -166.62(19)
C3 Ru1 Ru2 C22 -99.97(18)
C2 Ru1 Ru2 C22 -137.65(18)
C13 Ru1 Ru2 C21 -114.8(2)
C14 Ru1 Ru2 C21 12.9(3)
C12 Ru1 Ru2 C21 -46.1(2)
C4 Ru1 Ru2 C21 176.9(2)
C1 Ru1 Ru2 C21 82.6(2)
C3 Ru1 Ru2 C21 149.2(2)
C2 Ru1 Ru2 C21 111.6(2)
C13 Ru1 Ru2 C4 68.3(2)
C14 Ru1 Ru2 C4 -164.0(2)
C12 Ru1 Ru2 C4 137.0(2)
C1 Ru1 Ru2 C4 -94.32(19)
C3 Ru1 Ru2 C4 -27.67(18)
C2 Ru1 Ru2 C4 -65.34(17)
C13 Ru1 Ru2 C23 119.1(3)
C14 Ru1 Ru2 C23 -113.3(3)
C12 Ru1 Ru2 C23 -172.3(3)
C4 Ru1 Ru2 C23 50.7(3)
C1 Ru1 Ru2 C23 -43.6(3)
C3 Ru1 Ru2 C23 23.1(2)
C2 Ru1 Ru2 C23 -14.6(2)
C13 Ru1 Ru2 C12 -68.6(2)
C14 Ru1 Ru2 C12 59.0(2)
C4 Ru1 Ru2 C12 -137.0(2)
C1 Ru1 Ru2 C12 128.7(2)
C3 Ru1 Ru2 C12 -164.64(19)
C2 Ru1 Ru2 C12 157.68(19)
C13 Ru1 Ru2 C1 162.7(2)
C14 Ru1 Ru2 C1 -69.7(2)
C12 Ru1 Ru2 C1 -128.7(2)
C4 Ru1 Ru2 C1 94.32(19)
C3 Ru1 Ru2 C1 66.65(16)
C2 Ru1 Ru2 C1 28.97(16)
C13 Ru1 Ru2 Ru3A 113.3(2)
C14 Ru1 Ru2 Ru3A -119.1(2)
C12 Ru1 Ru2 Ru3A -178.06(19)
C4 Ru1 Ru2 Ru3A 44.97(18)
C1 Ru1 Ru2 Ru3A -49.35(17)
C3 Ru1 Ru2 Ru3A 17.30(16)
C2 Ru1 Ru2 Ru3A -20.37(15)
C13 Ru1 Ru2 Ru3B 116.2(4)
C14 Ru1 Ru2 Ru3B -116.2(4)
C12 Ru1 Ru2 Ru3B -175.2(4)
C4 Ru1 Ru2 Ru3B 47.8(4)
C1 Ru1 Ru2 Ru3B -46.5(3)
C3 Ru1 Ru2 Ru3B 20.2(3)
C2 Ru1 Ru2 Ru3B -17.5(3)
C32B Ru3B Ru2 C22 -116(2)
C31B Ru3B Ru2 C22 -2(2)
C23 Ru3B Ru2 C22 -61.6(5)
C1 Ru3B Ru2 C22 167.9(2)
C2 Ru3B Ru2 C22 138.8(3)
C4 Ru3B Ru2 C22 74.7(3)
C3 Ru3B Ru2 C22 101.4(3)
C32B Ru3B Ru2 C21 -7(2)
C31B Ru3B Ru2 C21 106(2)
C23 Ru3B Ru2 C21 46.7(5)
C1 Ru3B Ru2 C21 -83.7(3)
C2 Ru3B Ru2 C21 -112.8(4)
C4 Ru3B Ru2 C21 -176.9(2)
C3 Ru3B Ru2 C21 -150.2(3)
C32B Ru3B Ru2 C4 169(2)
C31B Ru3B Ru2 C4 -77(2)
C23 Ru3B Ru2 C4 -136.3(5)
C1 Ru3B Ru2 C4 93.2(3)
C2 Ru3B Ru2 C4 64.2(3)
C3 Ru3B Ru2 C4 26.8(2)
C32B Ru3B Ru2 C23 -54(2)
C31B Ru3B Ru2 C23 59(2)
C1 Ru3B Ru2 C23 -130.5(6)
C2 Ru3B Ru2 C23 -159.5(7)
C4 Ru3B Ru2 C23 136.3(5)
C3 Ru3B Ru2 C23 163.1(6)
C32B Ru3B Ru2 C12 118(2)
C31B Ru3B Ru2 C12 -129(2)
C23 Ru3B Ru2 C12 172.1(3)
C1 Ru3B Ru2 C12 41.6(6)
C2 Ru3B Ru2 C12 12.6(7)
C4 Ru3B Ru2 C12 -51.6(5)
C3 Ru3B Ru2 C12 -24.8(6)
C32B Ru3B Ru2 C1 76(2)
C31B Ru3B Ru2 C1 -170(2)
C23 Ru3B Ru2 C1 130.5(6)
C2 Ru3B Ru2 C1 -29.1(2)
C4 Ru3B Ru2 C1 -93.2(3)
C3 Ru3B Ru2 C1 -66.5(2)
C32B Ru3B Ru2 Ru3A -169(5)
C31B Ru3B Ru2 Ru3A -56(5)
C23 Ru3B Ru2 Ru3A -115(4)
C1 Ru3B Ru2 Ru3A 114(4)
C2 Ru3B Ru2 Ru3A 85(4)
C4 Ru3B Ru2 Ru3A 21(4)
C3 Ru3B Ru2 Ru3A 48(4)
C32B Ru3B Ru2 Ru1 123(2)
C31B Ru3B Ru2 Ru1 -124(2)
C23 Ru3B Ru2 Ru1 177.2(4)
C1 Ru3B Ru2 Ru1 46.7(3)
C2 Ru3B Ru2 Ru1 17.7(4)
C4 Ru3B Ru2 Ru1 -46.49(19)
C3 Ru3B Ru2 Ru1 -19.7(3)
C2 C1 Si1 C6 129.2(4)
Ru2 C1 Si1 C6 -51.5(3)
Ru3B C1 Si1 C6 -138.4(4)
Ru1 C1 Si1 C6 35.4(4)
Ru3A C1 Si1 C6 -138.5(3)
C2 C1 Si1 C8 9.7(5)
Ru2 C1 Si1 C8 -171.0(4)
Ru3B C1 Si1 C8 102.1(5)
Ru1 C1 Si1 C8 -84.1(4)
Ru3A C1 Si1 C8 102.0(4)
C2 C1 Si1 C5 -111.7(5)
Ru2 C1 Si1 C5 67.6(4)
Ru3B C1 Si1 C5 -19.3(5)
Ru1 C1 Si1 C5 154.5(4)
Ru3A C1 Si1 C5 -19.4(5)
C4 C3 Si2 C11 120.3(4)
C2 C3 Si2 C11 -60.3(4)
Ru3A C3 Si2 C11 -153.8(3)
Ru1 C3 Si2 C11 33.5(4)
Ru3B C3 Si2 C11 -150.9(5)
C4 C3 Si2 C10 1.8(5)
C2 C3 Si2 C10 -178.8(4)
Ru3A C3 Si2 C10 87.8(4)
Ru1 C3 Si2 C10 -85.0(4)
Ru3B C3 Si2 C10 90.6(5)
C4 C3 Si2 C9 -118.2(5)
C2 C3 Si2 C9 61.2(5)
Ru3A C3 Si2 C9 -32.3(5)
Ru1 C3 Si2 C9 155.0(4)
Ru3B C3 Si2 C9 -29.4(6)
